data_7706877
loop_
_publ_author_name
'Turner, Zo\"e R'
'Lamb, Jessica V.'
'Robinson, Thomas P.'
'Mandal, Dipa'
'Buffet, Jean-Charles'
'O Hare, Dermot'

_publ_section_title
;
 Ring-opening polymerisation of l- and rac-lactide using group 4
 permethylpentalene aryloxides and alkoxides.
;
_journal_issue 14
_journal_name_full 'Dalton transactions (Cambridge, England : 2003)'
_journal_page_first 4805
_journal_page_last 4818
_journal_paper_doi 10.1039/d1dt00252j
_journal_volume 50
_journal_year 2021
_chemical_formula_moiety 'C32 H42 O Zr'
_chemical_formula_sum 'C32 H42 O Zr'
_chemical_formula_weight 533.87
_space_group_crystal_system triclinic
_space_group_IT_number 2
_space_group_name_Hall '-P 1'
_space_group_name_H-M_alt 'P -1'
_atom_sites_solution_hydrogens geom
_audit_creation_method SHELXL-2014
_audit_update_record
;
2021-01-22 deposited with the CCDC.	2021-03-16 downloaded from the CCDC.
;
_cell_angle_alpha 92.631(2)
_cell_angle_beta 92.145(2)
_cell_angle_gamma 115.499(2)
_cell_formula_units_Z 2
_cell_length_a 8.9476(2)
_cell_length_b 10.3488(3)
_cell_length_c 16.0319(4)
_cell_measurement_reflns_used 17075
_cell_measurement_temperature 150(2)
_cell_measurement_theta_max 75.1780
_cell_measurement_theta_min 4.7150
_cell_volume 1335.80(6)
_computing_cell_refinement 'CrysAlisPro 1.171.38.41 (Rigaku OD, 2015)'
_computing_data_collection 'CrysAlisPro 1.171.38.41 (Rigaku OD, 2015)'
_computing_data_reduction 'CrysAlisPro 1.171.38.41 (Rigaku OD, 2015)'
_computing_molecular_graphics
;
ORTEP3 for Windows. Farrugia, L. J. J. Appl. Cryst. 1997, 30, 565.
;
_computing_structure_refinement 'SHELXL-2014 (Sheldrick, 2014)'
_computing_structure_solution
;
SIR-92. Altomare, A.; Cascarano, G.; Giacovazzo, C.; Guagliardi, A. J. 
Appl. Cryst. 1994, 27, 435.
;
_diffrn_ambient_environment N~2~
_diffrn_ambient_temperature 149.9(3)
_diffrn_detector 'CCD plate'
_diffrn_detector_area_resol_mean 10.4102
_diffrn_detector_type Atlas
_diffrn_measured_fraction_theta_full 1.000
_diffrn_measured_fraction_theta_max 0.996
_diffrn_measurement_device 'four-circle diffractometer'
_diffrn_measurement_device_type 'SuperNova, Dual, Cu at zero, Atlas'
_diffrn_radiation_monochromator mirror
_diffrn_radiation_probe x-ray
_diffrn_radiation_type 'Cu K\a'
_diffrn_radiation_wavelength 1.54184
_diffrn_reflns_av_unetI/netI 0.0184
_diffrn_reflns_Laue_measured_fraction_full 1.000
_diffrn_reflns_Laue_measured_fraction_max 0.996
_diffrn_reflns_limit_h_max 11
_diffrn_reflns_limit_h_min -11
_diffrn_reflns_limit_k_max 12
_diffrn_reflns_limit_k_min -12
_diffrn_reflns_limit_l_max 19
_diffrn_reflns_limit_l_min -17
_diffrn_reflns_number 9810
_diffrn_reflns_point_group_measured_fraction_full 1.000
_diffrn_reflns_point_group_measured_fraction_max 0.996
_diffrn_reflns_theta_full 67.684
_diffrn_reflns_theta_max 74.705
_diffrn_reflns_theta_min 4.745
_diffrn_source 'micro-focus sealed X-ray tube'
_diffrn_source_type 'SuperNova (Cu) X-ray Source'
_exptl_absorpt_coefficient_mu 3.520
_exptl_absorpt_correction_T_max 1.00000
_exptl_absorpt_correction_T_min 0.86977
_exptl_absorpt_correction_type multi-scan
_exptl_absorpt_process_details
;
CrysAlisPro 1.171.38.41 (Rigaku Oxford Diffraction, 2015)
Empirical absorption correction using spherical harmonics,
 implemented in SCALE3 ABSPACK scaling algorithm.
;
_exptl_crystal_colour 'clear light yellow'
_exptl_crystal_density_diffrn 1.327
_exptl_crystal_description block
_exptl_crystal_F_000 564
_exptl_crystal_size_max 0.115
_exptl_crystal_size_mid 0.099
_exptl_crystal_size_min 0.076
_refine_diff_density_max 0.923
_refine_diff_density_min -0.695
_refine_diff_density_rms 0.073
_refine_ls_extinction_method none
_refine_ls_goodness_of_fit_ref 1.099
_refine_ls_hydrogen_treatment constr
_refine_ls_matrix_type full
_refine_ls_number_parameters 319
_refine_ls_number_reflns 9810
_refine_ls_number_restraints 0
_refine_ls_restrained_S_all 1.099
_refine_ls_R_factor_all 0.0374
_refine_ls_R_factor_gt 0.0344
_refine_ls_shift/su_max 0.001
_refine_ls_shift/su_mean 0.000
_refine_ls_structure_factor_coef Fsqd
_refine_ls_weighting_details 'w=1/[\s^2^(Fo^2^)+(0.0380P)^2^+1.3149P] where P=(Fo^2^+2Fc^2^)/3'
_refine_ls_weighting_scheme calc
_refine_ls_wR_factor_gt 0.0885
_refine_ls_wR_factor_ref 0.0914
_reflns_Friedel_coverage 0.000
_reflns_number_gt 9150
_reflns_number_total 9810
_reflns_threshold_expression 'I > 2\s(I)'
_cod_data_source_file d1dt00252j2.cif
_cod_data_source_block 060ZRT16
_cod_depositor_comments 'Adding full bibliography for 7706871--7706877.cif.'
_cod_original_cell_volume 1335.79(6)
_cod_database_code 7706877
_shelx_space_group_comment
;
The symmetry employed for this shelxl refinement is uniquely defined
by the following loop, which should always be used as a source of
symmetry information in preference to the above space-group names.
They are only intended as comments.
;
_shelx_estimated_absorpt_t_min 0.688
_shelx_estimated_absorpt_t_max 0.776
_oxdiff_exptl_absorpt_empirical_details
;
Empirical correction (ABSPACK) includes:
- Absorption correction using spherical harmonics
- Frame scaling
;
_shelxl_version_number 2014-3

loop_
_space_group_symop_operation_xyz
'x, y, z'
'-x, -y, -z'

loop_
_atom_site_label
_atom_site_type_symbol
_atom_site_fract_x
_atom_site_fract_y
_atom_site_fract_z
_atom_site_U_iso_or_equiv
_atom_site_adp_type
_atom_site_occupancy
_atom_site_site_symmetry_order
_atom_site_calc_flag
_atom_site_refinement_flags_posn
_atom_site_refinement_flags_adp
_atom_site_refinement_flags_occupancy
_atom_site_disorder_assembly
_atom_site_disorder_group
C1 C 0.7694(4) 0.9788(3) 0.10460(19) 0.0267(6) Uani 1 1 d . . . . .
C2 C 0.6566(4) 1.0429(3) 0.11440(18) 0.0268(6) Uani 1 1 d . . . . .
C3 C 0.4915(4) 0.9398(3) 0.09878(18) 0.0258(6) Uani 1 1 d . . . . .
C4 C 0.4970(4) 0.8059(3) 0.07753(17) 0.0248(6) Uani 1 1 d . . . . .
C5 C 0.3972(4) 0.6606(3) 0.09666(18) 0.0260(6) Uani 1 1 d . . . . .
C6 C 0.5064(4) 0.5970(3) 0.10961(19) 0.0288(6) Uani 1 1 d . . . . .
C7 C 0.6753(4) 0.6987(3) 0.10103(18) 0.0268(6) Uani 1 1 d . . . . .
C8 C 0.6696(4) 0.8296(3) 0.07774(18) 0.0254(6) Uani 1 1 d . . . . .
C9 C 0.9546(4) 1.0616(4) 0.1039(2) 0.0357(7) Uani 1 1 d . . . . .
H9A H 0.9842 1.0940 0.0478 0.054 Uiso 1 1 calc R U . . .
H9B H 1.0075 0.9997 0.1190 0.054 Uiso 1 1 calc R U . . .
H9C H 0.9927 1.1450 0.1443 0.054 Uiso 1 1 calc R U . . .
C10 C 0.7086(5) 1.2003(3) 0.1342(2) 0.0363(7) Uani 1 1 d . . . . .
H10A H 0.7243 1.2491 0.0820 0.054 Uiso 1 1 calc R U . . .
H10B H 0.8130 1.2411 0.1689 0.054 Uiso 1 1 calc R U . . .
H10C H 0.6225 1.2133 0.1645 0.054 Uiso 1 1 calc R U . . .
C11 C 0.3372(4) 0.9617(4) 0.1041(2) 0.0315(7) Uani 1 1 d . . . . .
H11A H 0.2844 0.9244 0.1558 0.047 Uiso 1 1 calc R U . . .
H11B H 0.2604 0.9107 0.0558 0.047 Uiso 1 1 calc R U . . .
H11C H 0.3658 1.0644 0.1041 0.047 Uiso 1 1 calc R U . . .
C12 C 0.2129(4) 0.5930(4) 0.1031(2) 0.0337(7) Uani 1 1 d . . . . .
H12A H 0.1755 0.4930 0.1168 0.051 Uiso 1 1 calc R U . . .
H12B H 0.1585 0.5963 0.0496 0.051 Uiso 1 1 calc R U . . .
H12C H 0.1843 0.6457 0.1472 0.051 Uiso 1 1 calc R U . . .
C13 C 0.4550(5) 0.4417(4) 0.1244(2) 0.0382(8) Uani 1 1 d . . . . .
H13A H 0.3519 0.4047 0.1535 0.057 Uiso 1 1 calc R U . . .
H13B H 0.5424 0.4325 0.1588 0.057 Uiso 1 1 calc R U . . .
H13C H 0.4373 0.3866 0.0706 0.057 Uiso 1 1 calc R U . . .
C14 C 0.8192(5) 0.6609(4) 0.0956(2) 0.0382(8) Uani 1 1 d . . . . .
H14A H 0.8159 0.5975 0.1398 0.057 Uiso 1 1 calc R U . . .
H14B H 0.9233 0.7487 0.1027 0.057 Uiso 1 1 calc R U . . .
H14C H 0.8123 0.6118 0.0409 0.057 Uiso 1 1 calc R U . . .
C15 C 0.7394(4) 0.7402(4) 0.3252(2) 0.0322(7) Uani 1 1 d . . . . .
C16 C 0.8678(4) 0.8420(4) 0.2809(2) 0.0318(7) Uani 1 1 d . . . . .
H16 H 0.9394 0.8223 0.2456 0.038 Uiso 1 1 calc R U . . .
C17 C 0.8698(4) 0.9771(4) 0.2986(2) 0.0362(7) Uani 1 1 d . . . . .
H17 H 0.9451 1.0649 0.2783 0.043 Uiso 1 1 calc R U . . .
C18 C 0.7425(4) 0.9604(4) 0.3511(2) 0.0361(7) Uani 1 1 d . . . . .
H18 H 0.7144 1.0341 0.3717 0.043 Uiso 1 1 calc R U . . .
C19 C 0.6638(4) 0.8149(4) 0.3678(2) 0.0349(7) Uani 1 1 d . . . . .
H19 H 0.5735 0.7737 0.4025 0.042 Uiso 1 1 calc R U . . .
C20 C 0.7003(5) 0.5842(4) 0.3295(3) 0.0441(8) Uani 1 1 d . . . . .
H20A H 0.7461 0.5698 0.3829 0.066 Uiso 1 1 calc R U . . .
H20B H 0.7497 0.5542 0.2833 0.066 Uiso 1 1 calc R U . . .
H20C H 0.5798 0.5267 0.3250 0.066 Uiso 1 1 calc R U . . .
C21 C 0.3025(3) 0.8125(3) 0.33077(17) 0.0218(5) Uani 1 1 d . . . . .
C22 C 0.3040(3) 0.9421(3) 0.36493(18) 0.0233(6) Uani 1 1 d . . . . .
C23 C 0.2019(4) 0.9368(3) 0.42940(19) 0.0280(6) Uani 1 1 d . . . . .
H23 H 0.2017 1.0234 0.4516 0.034 Uiso 1 1 calc R U . . .
C24 C 0.1009(4) 0.8090(3) 0.4620(2) 0.0300(6) Uani 1 1 d . . . . .
H24 H 0.0287 0.8069 0.5045 0.036 Uiso 1 1 calc R U . . .
C25 C 0.1068(4) 0.6838(3) 0.4317(2) 0.0294(6) Uani 1 1 d . . . . .
H25 H 0.0404 0.5962 0.4553 0.035 Uiso 1 1 calc R U . . .
C26 C 0.2072(4) 0.6827(3) 0.36760(19) 0.0254(6) Uani 1 1 d . . . . .
C27 C 0.4154(4) 1.0864(3) 0.3332(2) 0.0270(6) Uani 1 1 d . . . . .
H27 H 0.4869 1.0706 0.2913 0.032 Uiso 1 1 calc R U . . .
C28 C 0.3140(4) 1.1542(4) 0.2901(2) 0.0342(7) Uani 1 1 d . . . . .
H28A H 0.2469 1.0906 0.2423 0.051 Uiso 1 1 calc R U . . .
H28B H 0.3891 1.2470 0.2706 0.051 Uiso 1 1 calc R U . . .
H28C H 0.2409 1.1683 0.3298 0.051 Uiso 1 1 calc R U . . .
C29 C 0.5289(4) 1.1913(4) 0.4042(2) 0.0375(7) Uani 1 1 d . . . . .
H29A H 0.4625 1.2208 0.4410 0.056 Uiso 1 1 calc R U . . .
H29B H 0.6126 1.2760 0.3805 0.056 Uiso 1 1 calc R U . . .
H29C H 0.5841 1.1441 0.4364 0.056 Uiso 1 1 calc R U . . .
C30 C 0.2144(4) 0.5432(3) 0.3401(2) 0.0313(7) Uani 1 1 d . . . . .
H30 H 0.2976 0.5643 0.2967 0.038 Uiso 1 1 calc R U . . .
C31 C 0.0467(5) 0.4320(4) 0.3009(3) 0.0448(9) Uani 1 1 d . . . . .
H31A H -0.0354 0.4049 0.3434 0.067 Uiso 1 1 calc R U . . .
H31B H 0.0581 0.3468 0.2792 0.067 Uiso 1 1 calc R U . . .
H31C H 0.0101 0.4731 0.2550 0.067 Uiso 1 1 calc R U . . .
C32 C 0.2707(5) 0.4809(4) 0.4131(2) 0.0401(8) Uani 1 1 d . . . . .
H32A H 0.3758 0.5537 0.4393 0.060 Uiso 1 1 calc R U . . .
H32B H 0.2861 0.3972 0.3922 0.060 Uiso 1 1 calc R U . . .
H32C H 0.1863 0.4518 0.4544 0.060 Uiso 1 1 calc R U . . .
O1 O 0.3877(2) 0.8118(2) 0.26393(13) 0.0253(4) Uani 1 1 d . . . . .
Zr1 Zr 0.60601(3) 0.83246(3) 0.21333(2) 0.02127(8) Uani 1 1 d . . . . .

loop_
_atom_site_aniso_label
_atom_site_aniso_U_11
_atom_site_aniso_U_22
_atom_site_aniso_U_33
_atom_site_aniso_U_23
_atom_site_aniso_U_13
_atom_site_aniso_U_12
C1 0.0299(14) 0.0292(15) 0.0218(14) 0.0026(11) 0.0023(11) 0.0133(12)
C2 0.0357(15) 0.0267(15) 0.0197(14) 0.0037(11) 0.0025(11) 0.0149(12)
C3 0.0329(15) 0.0300(15) 0.0183(13) 0.0033(11) 0.0021(11) 0.0170(12)
C4 0.0293(14) 0.0310(15) 0.0155(13) 0.0002(11) -0.0005(11) 0.0148(12)
C5 0.0319(15) 0.0275(15) 0.0189(13) -0.0021(11) 0.0001(11) 0.0134(12)
C6 0.0402(16) 0.0271(15) 0.0208(14) -0.0031(11) 0.0006(12) 0.0168(13)
C7 0.0369(16) 0.0299(15) 0.0202(14) -0.0012(11) 0.0020(12) 0.0209(13)
C8 0.0321(15) 0.0310(15) 0.0167(13) 0.0020(11) 0.0045(11) 0.0168(12)
C9 0.0314(16) 0.0404(19) 0.0334(17) 0.0052(14) 0.0048(13) 0.0131(14)
C10 0.0447(18) 0.0262(16) 0.0367(18) 0.0024(13) 0.0016(14) 0.0142(14)
C11 0.0380(16) 0.0382(17) 0.0266(15) 0.0040(13) 0.0029(13) 0.0241(14)
C12 0.0326(16) 0.0329(17) 0.0306(17) -0.0021(13) 0.0012(13) 0.0099(13)
C13 0.055(2) 0.0270(16) 0.0350(18) -0.0026(14) 0.0004(15) 0.0206(15)
C14 0.0464(19) 0.047(2) 0.0348(18) 0.0005(15) 0.0050(15) 0.0328(17)
C15 0.0352(16) 0.0343(17) 0.0277(16) 0.0030(13) -0.0064(13) 0.0163(13)
C16 0.0281(14) 0.0407(18) 0.0290(16) 0.0005(13) -0.0024(12) 0.0175(13)
C17 0.0350(16) 0.0334(17) 0.0342(17) -0.0006(14) -0.0104(13) 0.0105(14)
C18 0.0445(18) 0.0433(19) 0.0246(15) -0.0103(14) -0.0095(14) 0.0250(15)
C19 0.0379(17) 0.050(2) 0.0197(14) 0.0041(14) -0.0012(12) 0.0221(15)
C20 0.052(2) 0.0384(19) 0.043(2) 0.0060(16) -0.0071(17) 0.0210(17)
C21 0.0249(13) 0.0236(13) 0.0179(13) 0.0010(11) 0.0014(10) 0.0116(11)
C22 0.0256(13) 0.0221(14) 0.0232(14) 0.0012(11) 0.0008(11) 0.0112(11)
C23 0.0331(15) 0.0279(15) 0.0261(15) -0.0021(12) 0.0020(12) 0.0165(12)
C24 0.0316(15) 0.0335(16) 0.0268(15) 0.0025(12) 0.0088(12) 0.0152(13)
C25 0.0317(15) 0.0272(15) 0.0290(15) 0.0052(12) 0.0069(12) 0.0117(12)
C26 0.0280(14) 0.0217(14) 0.0253(14) -0.0006(11) 0.0024(11) 0.0098(11)
C27 0.0307(14) 0.0215(14) 0.0298(15) 0.0020(12) 0.0033(12) 0.0121(12)
C28 0.0437(18) 0.0282(15) 0.0358(17) 0.0065(13) 0.0025(14) 0.0200(14)
C29 0.0375(17) 0.0275(16) 0.0413(19) -0.0043(14) -0.0023(14) 0.0093(13)
C30 0.0370(16) 0.0214(14) 0.0338(17) -0.0007(12) 0.0094(13) 0.0106(12)
C31 0.050(2) 0.0262(16) 0.048(2) -0.0060(15) 0.0054(17) 0.0070(15)
C32 0.050(2) 0.0296(16) 0.046(2) 0.0083(15) 0.0136(16) 0.0214(15)
O1 0.0286(10) 0.0278(10) 0.0209(10) 0.0003(8) 0.0044(8) 0.0134(8)
Zr1 0.02530(12) 0.02330(12) 0.01739(12) 0.00045(9) 0.00173(9) 0.01265(9)

loop_
_atom_type_symbol
_atom_type_description
_atom_type_scat_dispersion_real
_atom_type_scat_dispersion_imag
_atom_type_scat_source
C C 0.0181 0.0091 'International Tables Vol C Tables 4.2.6.8 and 6.1.1.4'
H H 0.0000 0.0000 'International Tables Vol C Tables 4.2.6.8 and 6.1.1.4'
O O 0.0492 0.0322 'International Tables Vol C Tables 4.2.6.8 and 6.1.1.4'
Zr Zr -0.1862 2.2449 'International Tables Vol C Tables 4.2.6.8 and 6.1.1.4'

loop_
_geom_angle_atom_site_label_1
_geom_angle_atom_site_label_2
_geom_angle_atom_site_label_3
_geom_angle
_geom_angle_site_symmetry_1
_geom_angle_site_symmetry_3
_geom_angle_publ_flag
C2 C1 C8 106.6(3) . . ?
C2 C1 C9 124.5(3) . . ?
C8 C1 C9 127.6(3) . . ?
C2 C1 Zr1 81.23(17) . . ?
C8 C1 Zr1 65.52(16) . . ?
C9 C1 Zr1 128.6(2) . . ?
C3 C2 C1 110.8(3) . . ?
C3 C2 C10 124.6(3) . . ?
C1 C2 C10 124.5(3) . . ?
C3 C2 Zr1 72.16(17) . . ?
C1 C2 Zr1 66.29(16) . . ?
C10 C2 Zr1 131.1(2) . . ?
C2 C3 C4 106.8(3) . . ?
C2 C3 C11 127.7(3) . . ?
C4 C3 C11 125.5(3) . . ?
C2 C3 Zr1 76.69(17) . . ?
C4 C3 Zr1 62.55(15) . . ?
C11 C3 Zr1 124.5(2) . . ?
C3 C4 C5 133.6(3) . . ?
C3 C4 C8 108.8(3) . . ?
C5 C4 C8 108.8(3) . . ?
C3 C4 Zr1 83.97(17) . . ?
C5 C4 Zr1 84.31(17) . . ?
C8 C4 Zr1 70.07(16) . . ?
C6 C5 C4 106.7(3) . . ?
C6 C5 C12 127.5(3) . . ?
C4 C5 C12 125.8(3) . . ?
C6 C5 Zr1 77.64(17) . . ?
C4 C5 Zr1 62.27(15) . . ?
C12 C5 Zr1 123.5(2) . . ?
C5 C6 C7 110.8(3) . . ?
C5 C6 C13 125.2(3) . . ?
C7 C6 C13 123.8(3) . . ?
C5 C6 Zr1 71.40(17) . . ?
C7 C6 Zr1 66.41(16) . . ?
C13 C6 Zr1 132.5(2) . . ?
C6 C7 C8 106.5(3) . . ?
C6 C7 C14 124.7(3) . . ?
C8 C7 C14 127.1(3) . . ?
C6 C7 Zr1 81.43(17) . . ?
C8 C7 Zr1 64.59(16) . . ?
C14 C7 Zr1 130.5(2) . . ?
C7 C8 C1 132.6(3) . . ?
C7 C8 C4 107.1(3) . . ?
C1 C8 C4 106.8(3) . . ?
C7 C8 Zr1 80.36(17) . . ?
C1 C8 Zr1 79.06(17) . . ?
C4 C8 Zr1 72.86(16) . . ?
C1 C9 H9A 109.5 . . ?
C1 C9 H9B 109.5 . . ?
H9A C9 H9B 109.5 . . ?
C1 C9 H9C 109.5 . . ?
H9A C9 H9C 109.5 . . ?
H9B C9 H9C 109.5 . . ?
C2 C10 H10A 109.5 . . ?
C2 C10 H10B 109.5 . . ?
H10A C10 H10B 109.5 . . ?
C2 C10 H10C 109.5 . . ?
H10A C10 H10C 109.5 . . ?
H10B C10 H10C 109.5 . . ?
C3 C11 H11A 109.5 . . ?
C3 C11 H11B 109.5 . . ?
H11A C11 H11B 109.5 . . ?
C3 C11 H11C 109.5 . . ?
H11A C11 H11C 109.5 . . ?
H11B C11 H11C 109.5 . . ?
C5 C12 H12A 109.5 . . ?
C5 C12 H12B 109.5 . . ?
H12A C12 H12B 109.5 . . ?
C5 C12 H12C 109.5 . . ?
H12A C12 H12C 109.5 . . ?
H12B C12 H12C 109.5 . . ?
C6 C13 H13A 109.5 . . ?
C6 C13 H13B 109.5 . . ?
H13A C13 H13B 109.5 . . ?
C6 C13 H13C 109.5 . . ?
H13A C13 H13C 109.5 . . ?
H13B C13 H13C 109.5 . . ?
C7 C14 H14A 109.5 . . ?
C7 C14 H14B 109.5 . . ?
H14A C14 H14B 109.5 . . ?
C7 C14 H14C 109.5 . . ?
H14A C14 H14C 109.5 . . ?
H14B C14 H14C 109.5 . . ?
C19 C15 C16 106.9(3) . . ?
C19 C15 C20 126.8(3) . . ?
C16 C15 C20 126.2(3) . . ?
C19 C15 Zr1 73.48(18) . . ?
C16 C15 Zr1 71.66(18) . . ?
C20 C15 Zr1 123.0(2) . . ?
C17 C16 C15 107.8(3) . . ?
C17 C16 Zr1 73.19(18) . . ?
C15 C16 Zr1 75.70(18) . . ?
C17 C16 H16 126.1 . . ?
C15 C16 H16 126.1 . . ?
Zr1 C16 H16 117.1 . . ?
C18 C17 C16 108.5(3) . . ?
C18 C17 Zr1 74.17(19) . . ?
C16 C17 Zr1 74.13(18) . . ?
C18 C17 H17 125.7 . . ?
C16 C17 H17 125.7 . . ?
Zr1 C17 H17 117.9 . . ?
C17 C18 C19 107.5(3) . . ?
C17 C18 Zr1 73.35(19) . . ?
C19 C18 Zr1 75.36(19) . . ?
C17 C18 H18 126.2 . . ?
C19 C18 H18 126.2 . . ?
Zr1 C18 H18 117.1 . . ?
C15 C19 C18 109.2(3) . . ?
C15 C19 Zr1 74.66(18) . . ?
C18 C19 Zr1 72.30(18) . . ?
C15 C19 H19 125.4 . . ?
C18 C19 H19 125.4 . . ?
Zr1 C19 H19 119.4 . . ?
C15 C20 H20A 109.5 . . ?
C15 C20 H20B 109.5 . . ?
H20A C20 H20B 109.5 . . ?
C15 C20 H20C 109.5 . . ?
H20A C20 H20C 109.5 . . ?
H20B C20 H20C 109.5 . . ?
O1 C21 C26 120.1(3) . . ?
O1 C21 C22 120.8(3) . . ?
C26 C21 C22 119.0(3) . . ?
C23 C22 C21 119.1(3) . . ?
C23 C22 C27 119.3(3) . . ?
C21 C22 C27 121.5(3) . . ?
C24 C23 C22 121.9(3) . . ?
C24 C23 H23 119.1 . . ?
C22 C23 H23 119.1 . . ?
C23 C24 C25 118.7(3) . . ?
C23 C24 H24 120.6 . . ?
C25 C24 H24 120.6 . . ?
C24 C25 C26 121.9(3) . . ?
C24 C25 H25 119.0 . . ?
C26 C25 H25 119.0 . . ?
C25 C26 C21 119.1(3) . . ?
C25 C26 C30 119.3(3) . . ?
C21 C26 C30 121.6(3) . . ?
C22 C27 C28 111.5(3) . . ?
C22 C27 C29 111.6(3) . . ?
C28 C27 C29 109.1(3) . . ?
C22 C27 H27 108.2 . . ?
C28 C27 H27 108.2 . . ?
C29 C27 H27 108.2 . . ?
C27 C28 H28A 109.5 . . ?
C27 C28 H28B 109.5 . . ?
H28A C28 H28B 109.5 . . ?
C27 C28 H28C 109.5 . . ?
H28A C28 H28C 109.5 . . ?
H28B C28 H28C 109.5 . . ?
C27 C29 H29A 109.5 . . ?
C27 C29 H29B 109.5 . . ?
H29A C29 H29B 109.5 . . ?
C27 C29 H29C 109.5 . . ?
H29A C29 H29C 109.5 . . ?
H29B C29 H29C 109.5 . . ?
C26 C30 C32 111.4(3) . . ?
C26 C30 C31 111.5(3) . . ?
C32 C30 C31 109.8(3) . . ?
C26 C30 H30 108.0 . . ?
C32 C30 H30 108.0 . . ?
C31 C30 H30 108.0 . . ?
C30 C31 H31A 109.5 . . ?
C30 C31 H31B 109.5 . . ?
H31A C31 H31B 109.5 . . ?
C30 C31 H31C 109.5 . . ?
H31A C31 H31C 109.5 . . ?
H31B C31 H31C 109.5 . . ?
C30 C32 H32A 109.5 . . ?
C30 C32 H32B 109.5 . . ?
H32A C32 H32B 109.5 . . ?
C30 C32 H32C 109.5 . . ?
H32A C32 H32C 109.5 . . ?
H32B C32 H32C 109.5 . . ?
C21 O1 Zr1 150.01(19) . . ?
O1 Zr1 C8 130.22(10) . . ?
O1 Zr1 C4 93.16(9) . . ?
C8 Zr1 C4 37.07(10) . . ?
O1 Zr1 C1 132.55(9) . . ?
C8 Zr1 C1 35.42(10) . . ?
C4 Zr1 C1 58.56(10) . . ?
O1 Zr1 C7 134.52(10) . . ?
C8 Zr1 C7 35.05(10) . . ?
C4 Zr1 C7 58.20(10) . . ?
C1 Zr1 C7 64.94(10) . . ?
O1 Zr1 C17 117.20(10) . . ?
C8 Zr1 C17 107.45(12) . . ?
C4 Zr1 C17 139.54(11) . . ?
C1 Zr1 C17 80.98(11) . . ?
C7 Zr1 C17 106.22(11) . . ?
O1 Zr1 C18 85.08(10) . . ?
C8 Zr1 C18 138.71(12) . . ?
C4 Zr1 C18 157.25(12) . . ?
C1 Zr1 C18 106.87(12) . . ?
C7 Zr1 C18 135.18(11) . . ?
C17 Zr1 C18 32.48(12) . . ?
O1 Zr1 C16 130.99(10) . . ?
C8 Zr1 C16 98.51(11) . . ?
C4 Zr1 C16 135.18(11) . . ?
C1 Zr1 C16 88.85(11) . . ?
C7 Zr1 C16 81.24(11) . . ?
C17 Zr1 C16 32.68(11) . . ?
C18 Zr1 C16 54.05(11) . . ?
O1 Zr1 C19 77.62(10) . . ?
C8 Zr1 C19 151.27(11) . . ?
C4 Zr1 C19 167.10(11) . . ?
C1 Zr1 C19 134.32(11) . . ?
C7 Zr1 C19 122.79(11) . . ?
C17 Zr1 C19 53.34(12) . . ?
C18 Zr1 C19 32.34(12) . . ?
C16 Zr1 C19 53.38(11) . . ?
O1 Zr1 C15 103.27(10) . . ?
C8 Zr1 C15 120.89(11) . . ?
C4 Zr1 C15 147.57(11) . . ?
C1 Zr1 C15 121.04(11) . . ?
C7 Zr1 C15 91.16(10) . . ?
C17 Zr1 C15 53.83(11) . . ?
C18 Zr1 C15 53.72(11) . . ?
C16 Zr1 C15 32.64(11) . . ?
C19 Zr1 C15 31.86(11) . . ?
O1 Zr1 C3 79.78(9) . . ?
C8 Zr1 C3 57.46(10) . . ?
C4 Zr1 C3 33.48(10) . . ?
C1 Zr1 C3 55.28(10) . . ?
C7 Zr1 C3 88.44(9) . . ?
C17 Zr1 C3 122.53(11) . . ?
C18 Zr1 C3 124.55(11) . . ?
C16 Zr1 C3 143.44(10) . . ?
C19 Zr1 C3 148.77(11) . . ?
C15 Zr1 C3 175.99(10) . . ?
O1 Zr1 C5 81.30(9) . . ?
C8 Zr1 C5 57.35(10) . . ?
C4 Zr1 C5 33.41(10) . . ?
C1 Zr1 C5 88.72(10) . . ?
C7 Zr1 C5 55.00(10) . . ?
C17 Zr1 C5 161.20(11) . . ?
C18 Zr1 C5 163.91(11) . . ?
C16 Zr1 C5 132.28(10) . . ?
C19 Zr1 C5 134.61(11) . . ?
C15 Zr1 C5 121.54(10) . . ?
C3 Zr1 C5 61.23(10) . . ?

loop_
_geom_bond_atom_site_label_1
_geom_bond_atom_site_label_2
_geom_bond_distance
_geom_bond_site_symmetry_2
_geom_bond_publ_flag
C1 C2 1.436(4) . ?
C1 C8 1.445(4) . ?
C1 C9 1.503(4) . ?
C1 Zr1 2.449(3) . ?
C2 C3 1.405(4) . ?
C2 C10 1.503(4) . ?
C2 Zr1 2.643(3) . ?
C3 C4 1.434(4) . ?
C3 C11 1.497(4) . ?
C3 Zr1 2.585(3) . ?
C4 C5 1.435(4) . ?
C4 C8 1.455(4) . ?
C4 Zr1 2.307(3) . ?
C5 C6 1.408(4) . ?
C5 C12 1.498(4) . ?
C5 Zr1 2.593(3) . ?
C6 C7 1.439(4) . ?
C6 C13 1.503(4) . ?
C6 Zr1 2.673(3) . ?
C7 C8 1.443(4) . ?
C7 C14 1.502(4) . ?
C7 Zr1 2.477(3) . ?
C8 Zr1 2.270(3) . ?
C9 H9A 0.9800 . ?
C9 H9B 0.9800 . ?
C9 H9C 0.9800 . ?
C10 H10A 0.9800 . ?
C10 H10B 0.9800 . ?
C10 H10C 0.9800 . ?
C11 H11A 0.9800 . ?
C11 H11B 0.9800 . ?
C11 H11C 0.9800 . ?
C12 H12A 0.9800 . ?
C12 H12B 0.9800 . ?
C12 H12C 0.9800 . ?
C13 H13A 0.9800 . ?
C13 H13B 0.9800 . ?
C13 H13C 0.9800 . ?
C14 H14A 0.9800 . ?
C14 H14B 0.9800 . ?
C14 H14C 0.9800 . ?
C15 C19 1.399(5) . ?
C15 C16 1.423(5) . ?
C15 C20 1.503(5) . ?
C15 Zr1 2.556(3) . ?
C16 C17 1.405(5) . ?
C16 Zr1 2.504(3) . ?
C16 H16 0.9500 . ?
C17 C18 1.397(5) . ?
C17 Zr1 2.492(3) . ?
C17 H17 0.9500 . ?
C18 C19 1.405(5) . ?
C18 Zr1 2.502(3) . ?
C18 H18 0.9500 . ?
C19 Zr1 2.541(3) . ?
C19 H19 0.9500 . ?
C20 H20A 0.9800 . ?
C20 H20B 0.9800 . ?
C20 H20C 0.9800 . ?
C21 O1 1.340(3) . ?
C21 C26 1.416(4) . ?
C21 C22 1.420(4) . ?
C22 C23 1.392(4) . ?
C22 C27 1.519(4) . ?
C23 C24 1.382(4) . ?
C23 H23 0.9500 . ?
C24 C25 1.386(4) . ?
C24 H24 0.9500 . ?
C25 C26 1.393(4) . ?
C25 H25 0.9500 . ?
C26 C30 1.518(4) . ?
C27 C28 1.529(4) . ?
C27 C29 1.535(4) . ?
C27 H27 1.0000 . ?
C28 H28A 0.9800 . ?
C28 H28B 0.9800 . ?
C28 H28C 0.9800 . ?
C29 H29A 0.9800 . ?
C29 H29B 0.9800 . ?
C29 H29C 0.9800 . ?
C30 C32 1.531(5) . ?
C30 C31 1.532(5) . ?
C30 H30 1.0000 . ?
C31 H31A 0.9800 . ?
C31 H31B 0.9800 . ?
C31 H31C 0.9800 . ?
C32 H32A 0.9800 . ?
C32 H32B 0.9800 . ?
C32 H32C 0.9800 . ?
O1 Zr1 2.072(2) . ?

loop_
_geom_torsion_atom_site_label_1
_geom_torsion_atom_site_label_2
_geom_torsion_atom_site_label_3
_geom_torsion_atom_site_label_4
_geom_torsion
_geom_torsion_site_symmetry_1
_geom_torsion_site_symmetry_2
_geom_torsion_site_symmetry_3
_geom_torsion_site_symmetry_4
_geom_torsion_publ_flag
C8 C1 C2 C3 2.7(3) . . . . ?
C9 C1 C2 C3 170.3(3) . . . . ?
Zr1 C1 C2 C3 -58.3(2) . . . . ?
C8 C1 C2 C10 -174.3(3) . . . . ?
C9 C1 C2 C10 -6.7(5) . . . . ?
Zr1 C1 C2 C10 124.7(3) . . . . ?
C8 C1 C2 Zr1 61.08(19) . . . . ?
C9 C1 C2 Zr1 -131.3(3) . . . . ?
C1 C2 C3 C4 -0.6(3) . . . . ?
C10 C2 C3 C4 176.4(3) . . . . ?
Zr1 C2 C3 C4 -55.52(19) . . . . ?
C1 C2 C3 C11 178.6(3) . . . . ?
C10 C2 C3 C11 -4.5(5) . . . . ?
Zr1 C2 C3 C11 123.6(3) . . . . ?
C1 C2 C3 Zr1 55.0(2) . . . . ?
C10 C2 C3 Zr1 -128.1(3) . . . . ?
C2 C3 C4 C5 140.9(3) . . . . ?
C11 C3 C4 C5 -38.2(5) . . . . ?
Zr1 C3 C4 C5 76.2(3) . . . . ?
C2 C3 C4 C8 -1.8(3) . . . . ?
C11 C3 C4 C8 179.0(3) . . . . ?
Zr1 C3 C4 C8 -66.53(19) . . . . ?
C2 C3 C4 Zr1 64.7(2) . . . . ?
C11 C3 C4 Zr1 -114.5(3) . . . . ?
C3 C4 C5 C6 -141.9(3) . . . . ?
C8 C4 C5 C6 0.9(3) . . . . ?
Zr1 C4 C5 C6 -65.8(2) . . . . ?
C3 C4 C5 C12 36.9(5) . . . . ?
C8 C4 C5 C12 179.6(3) . . . . ?
Zr1 C4 C5 C12 112.9(3) . . . . ?
C3 C4 C5 Zr1 -76.1(3) . . . . ?
C8 C4 C5 Zr1 66.67(19) . . . . ?
C4 C5 C6 C7 1.2(3) . . . . ?
C12 C5 C6 C7 -177.5(3) . . . . ?
Zr1 C5 C6 C7 -54.6(2) . . . . ?
C4 C5 C6 C13 -174.8(3) . . . . ?
C12 C5 C6 C13 6.5(5) . . . . ?
Zr1 C5 C6 C13 129.5(3) . . . . ?
C4 C5 C6 Zr1 55.76(19) . . . . ?
C12 C5 C6 Zr1 -123.0(3) . . . . ?
C5 C6 C7 C8 -2.8(3) . . . . ?
C13 C6 C7 C8 173.3(3) . . . . ?
Zr1 C6 C7 C8 -60.19(19) . . . . ?
C5 C6 C7 C14 -168.6(3) . . . . ?
C13 C6 C7 C14 7.5(5) . . . . ?
Zr1 C6 C7 C14 134.0(3) . . . . ?
C5 C6 C7 Zr1 57.4(2) . . . . ?
C13 C6 C7 Zr1 -126.6(3) . . . . ?
C6 C7 C8 C1 137.1(3) . . . . ?
C14 C7 C8 C1 -57.5(5) . . . . ?
Zr1 C7 C8 C1 65.3(3) . . . . ?
C6 C7 C8 C4 3.2(3) . . . . ?
C14 C7 C8 C4 168.5(3) . . . . ?
Zr1 C7 C8 C4 -68.60(19) . . . . ?
C6 C7 C8 Zr1 71.8(2) . . . . ?
C14 C7 C8 Zr1 -122.9(3) . . . . ?
C2 C1 C8 C7 -137.8(3) . . . . ?
C9 C1 C8 C7 55.2(5) . . . . ?
Zr1 C1 C8 C7 -65.9(3) . . . . ?
C2 C1 C8 C4 -3.7(3) . . . . ?
C9 C1 C8 C4 -170.8(3) . . . . ?
Zr1 C1 C8 C4 68.16(19) . . . . ?
C2 C1 C8 Zr1 -71.9(2) . . . . ?
C9 C1 C8 Zr1 121.0(3) . . . . ?
C3 C4 C8 C7 149.8(2) . . . . ?
C5 C4 C8 C7 -2.6(3) . . . . ?
Zr1 C4 C8 C7 73.8(2) . . . . ?
C3 C4 C8 C1 3.5(3) . . . . ?
C5 C4 C8 C1 -148.9(2) . . . . ?
Zr1 C4 C8 C1 -72.5(2) . . . . ?
C3 C4 C8 Zr1 76.0(2) . . . . ?
C5 C4 C8 Zr1 -76.4(2) . . . . ?
C19 C15 C16 C17 1.1(4) . . . . ?
C20 C15 C16 C17 -175.4(3) . . . . ?
Zr1 C15 C16 C17 66.7(2) . . . . ?
C19 C15 C16 Zr1 -65.6(2) . . . . ?
C20 C15 C16 Zr1 117.9(3) . . . . ?
C15 C16 C17 C18 -1.6(4) . . . . ?
Zr1 C16 C17 C18 66.8(2) . . . . ?
C15 C16 C17 Zr1 -68.4(2) . . . . ?
C16 C17 C18 C19 1.5(4) . . . . ?
Zr1 C17 C18 C19 68.2(2) . . . . ?
C16 C17 C18 Zr1 -66.7(2) . . . . ?
C16 C15 C19 C18 -0.2(4) . . . . ?
C20 C15 C19 C18 176.3(3) . . . . ?
Zr1 C15 C19 C18 -64.6(2) . . . . ?
C16 C15 C19 Zr1 64.4(2) . . . . ?
C20 C15 C19 Zr1 -119.1(3) . . . . ?
C17 C18 C19 C15 -0.8(4) . . . . ?
Zr1 C18 C19 C15 66.1(2) . . . . ?
C17 C18 C19 Zr1 -66.9(2) . . . . ?
O1 C21 C22 C23 174.1(3) . . . . ?
C26 C21 C22 C23 -4.9(4) . . . . ?
O1 C21 C22 C27 -6.4(4) . . . . ?
C26 C21 C22 C27 174.6(3) . . . . ?
C21 C22 C23 C24 1.0(5) . . . . ?
C27 C22 C23 C24 -178.5(3) . . . . ?
C22 C23 C24 C25 2.5(5) . . . . ?
C23 C24 C25 C26 -2.2(5) . . . . ?
C24 C25 C26 C21 -1.8(5) . . . . ?
C24 C25 C26 C30 177.0(3) . . . . ?
O1 C21 C26 C25 -173.7(3) . . . . ?
C22 C21 C26 C25 5.3(4) . . . . ?
O1 C21 C26 C30 7.5(4) . . . . ?
C22 C21 C26 C30 -173.5(3) . . . . ?
C23 C22 C27 C28 -66.5(4) . . . . ?
C21 C22 C27 C28 113.9(3) . . . . ?
C23 C22 C27 C29 55.7(4) . . . . ?
C21 C22 C27 C29 -123.8(3) . . . . ?
C25 C26 C30 C32 -57.9(4) . . . . ?
C21 C26 C30 C32 120.9(3) . . . . ?
C25 C26 C30 C31 65.2(4) . . . . ?
C21 C26 C30 C31 -116.0(3) . . . . ?
C26 C21 O1 Zr1 -93.4(4) . . . . ?
C22 C21 O1 Zr1 87.7(4) . . . . ?
